data_2229742
loop_
_publ_author_name
'Narayanan, P.'
'Sethusankar, K.'
'Nandakumar, Meganathan'
'Mohanakrishnan, Arasambattu K.'

_publ_section_title
;
 [3-Hydroxymethyl-1,4-bis(4-methylphenyl)naphthalen-2-yl]methanol
;
_journal_coeditor_code LD2002
_journal_issue 4
_journal_name_full 'Acta Crystallographica Section E'
_journal_page_first o931
_journal_paper_doi 10.1107/S160053681100986X
_journal_volume 67
_journal_year 2011
_chemical_formula_iupac 'C26 H24 O2'
_chemical_formula_moiety 'C26 H24 O2'
_chemical_formula_sum 'C26 H24 O2'
_chemical_formula_weight 368.45
_chemical_name_systematic
;
[3-Hydroxymethyl-1,4-bis(4-methylphenyl)naphthalen-2-yl]methanol
;
_space_group_IT_number 2
_symmetry_cell_setting triclinic
_symmetry_space_group_name_Hall '-P 1'
_symmetry_space_group_name_H-M 'P -1'
_atom_sites_solution_hydrogens geom
_atom_sites_solution_primary direct
_atom_sites_solution_secondary difmap
_audit_creation_method SHELXL-97
_cell_angle_alpha 77.723(2)
_cell_angle_beta 81.870(2)
_cell_angle_gamma 78.108(2)
_cell_formula_units_Z 2
_cell_length_a 6.3525(3)
_cell_length_b 10.0192(4)
_cell_length_c 16.4654(7)
_cell_measurement_reflns_used 3910
_cell_measurement_temperature 293(2)
_cell_measurement_theta_max 25.99
_cell_measurement_theta_min 0.998
_cell_volume 996.80(8)
_computing_cell_refinement 'SAINT (Bruker, 2004)'
_computing_data_collection 'APEX2 (Bruker, 2004)'
_computing_data_reduction 'SAINT (Bruker, 2004)'
_computing_molecular_graphics 'ORTEP-3 (Farrugia, 1997)'
_computing_publication_material 'SHELXL97 (Sheldrick, 2008) and PLATON (Spek, 2009)'
_computing_structure_refinement 'SHELXL97 (Sheldrick, 2008)'
_computing_structure_solution 'SHELXS97 (Sheldrick, 2008)'
_diffrn_ambient_temperature 293(2)
_diffrn_measured_fraction_theta_full 0.998
_diffrn_measured_fraction_theta_max 0.998
_diffrn_measurement_device_type 'Bruker Kappa APEXII CCD'
_diffrn_measurement_method \w
_diffrn_radiation_monochromator graphite
_diffrn_radiation_source 'fine-focus sealed tube'
_diffrn_radiation_type MoK\a
_diffrn_radiation_wavelength 0.71073
_diffrn_reflns_av_R_equivalents 0.0363
_diffrn_reflns_av_sigmaI/netI 0.0248
_diffrn_reflns_limit_h_max 7
_diffrn_reflns_limit_h_min -7
_diffrn_reflns_limit_k_max 12
_diffrn_reflns_limit_k_min -12
_diffrn_reflns_limit_l_max 20
_diffrn_reflns_limit_l_min -20
_diffrn_reflns_number 19109
_diffrn_reflns_theta_full 25.99
_diffrn_reflns_theta_max 25.99
_diffrn_reflns_theta_min 2.25
_exptl_absorpt_coefficient_mu 0.076
_exptl_absorpt_correction_type none
_exptl_crystal_colour colorless
_exptl_crystal_density_diffrn 1.228
_exptl_crystal_density_method 'not measured'
_exptl_crystal_description block
_exptl_crystal_F_000 392
_exptl_crystal_size_max 0.30
_exptl_crystal_size_mid 0.25
_exptl_crystal_size_min 0.20
_refine_diff_density_max 0.217
_refine_diff_density_min -0.193
_refine_ls_extinction_method none
_refine_ls_goodness_of_fit_ref 1.037
_refine_ls_hydrogen_treatment constr
_refine_ls_matrix_type full
_refine_ls_number_parameters 257
_refine_ls_number_reflns 3910
_refine_ls_number_restraints 0
_refine_ls_restrained_S_all 1.037
_refine_ls_R_factor_all 0.0576
_refine_ls_R_factor_gt 0.0445
_refine_ls_shift/su_max 0.024
_refine_ls_shift/su_mean 0.000
_refine_ls_structure_factor_coef Fsqd
_refine_ls_weighting_details 'calc w=1/[\s^2^(Fo^2^)+(0.0683P)^2^+0.2321P] where P=(Fo^2^+2Fc^2^)/3'
_refine_ls_weighting_scheme calc
_refine_ls_wR_factor_gt 0.1224
_refine_ls_wR_factor_ref 0.1332
_reflns_number_gt 3061
_reflns_number_total 3910
_reflns_threshold_expression I>2\s(I)
_cod_data_source_file ld2002.cif
_cod_data_source_block I
_cod_original_cell_volume 996.80(7)
_cod_original_sg_symbol_Hall '-p 1'
_cod_database_code 2229742
_cod_database_fobs_code 2229742

loop_
_symmetry_equiv_pos_as_xyz
'x, y, z'
'-x, -y, -z'

loop_
_atom_site_type_symbol
_atom_site_label
_atom_site_fract_x
_atom_site_fract_y
_atom_site_fract_z
_atom_site_U_iso_or_equiv
_atom_site_adp_type
_atom_site_calc_flag
_atom_site_refinement_flags
_atom_site_occupancy
_atom_site_disorder_assembly
_atom_site_disorder_group
C C1 0.2706(3) 0.94217(18) 0.07678(10) 0.0492(4) Uani d . 1 . .
H H1 0.3534 1.0114 0.0585 0.059 Uiso calc R 1 . .
C C2 0.2351(3) 0.8678(2) 0.02158(11) 0.0587(5) Uani d . 1 . .
H H2 0.2943 0.8860 -0.0337 0.070 Uiso calc R 1 . .
C C3 0.1105(3) 0.76456(19) 0.04756(11) 0.0573(5) Uani d . 1 . .
H H3 0.0849 0.7150 0.0093 0.069 Uiso calc R 1 . .
C C4 0.0258(3) 0.73548(17) 0.12864(10) 0.0479(4) Uani d . 1 . .
H H4 -0.0578 0.6664 0.1450 0.057 Uiso calc R 1 . .
C C5 0.0626(2) 0.80827(14) 0.18835(9) 0.0355(3) Uani d . 1 . .
C C6 0.1845(2) 0.91646(15) 0.16136(9) 0.0361(3) Uani d . 1 . .
C C7 0.2177(2) 0.99509(14) 0.22017(9) 0.0329(3) Uani d . 1 . .
C C8 0.1344(2) 0.96324(13) 0.30250(8) 0.0307(3) Uani d . 1 . .
C C9 0.0165(2) 0.85221(13) 0.32980(8) 0.0309(3) Uani d . 1 . .
C C10 -0.0209(2) 0.77660(14) 0.27435(9) 0.0327(3) Uani d . 1 . .
C C11 -0.1450(2) 0.66107(14) 0.30361(9) 0.0345(3) Uani d . 1 . .
C C12 -0.0415(3) 0.52369(16) 0.31375(12) 0.0505(4) Uani d . 1 . .
H H12 0.1059 0.5028 0.2974 0.061 Uiso calc R 1 . .
C C13 -0.1532(3) 0.41753(16) 0.34770(13) 0.0577(5) Uani d . 1 . .
H H13 -0.0792 0.3262 0.3538 0.069 Uiso calc R 1 . .
C C14 -0.3727(3) 0.44283(16) 0.37296(10) 0.0467(4) Uani d . 1 . .
C C15 -0.4757(3) 0.57913(17) 0.36041(11) 0.0500(4) Uani d . 1 . .
H H15 -0.6238 0.5997 0.3755 0.060 Uiso calc R 1 . .
C C16 -0.3654(3) 0.68645(15) 0.32604(11) 0.0451(4) Uani d . 1 . .
H H16 -0.4408 0.7774 0.3179 0.054 Uiso calc R 1 . .
C C17 -0.4920(4) 0.3264(2) 0.41238(15) 0.0716(6) Uani d . 1 . .
H H17A -0.5038 0.2747 0.3709 0.107 Uiso calc R 1 . .
H H17B -0.6340 0.3640 0.4352 0.107 Uiso calc R 1 . .
H H17C -0.4144 0.2660 0.4562 0.107 Uiso calc R 1 . .
C C18 0.3357(2) 1.11445(14) 0.19167(9) 0.0355(3) Uani d . 1 . .
C C19 0.2405(3) 1.23562(16) 0.14231(10) 0.0469(4) Uani d . 1 . .
H H19 0.1093 1.2391 0.1223 0.056 Uiso calc R 1 . .
C C20 0.3375(3) 1.35125(17) 0.12230(11) 0.0536(4) Uani d . 1 . .
H H20 0.2695 1.4316 0.0894 0.064 Uiso calc R 1 . .
C C21 0.5335(3) 1.35040(17) 0.15006(11) 0.0492(4) Uani d . 1 . .
C C22 0.6302(3) 1.22817(17) 0.19724(11) 0.0486(4) Uani d . 1 . .
H H22 0.7634 1.2239 0.2158 0.058 Uiso calc R 1 . .
C C23 0.5348(3) 1.11207(16) 0.21764(10) 0.0428(4) Uani d . 1 . .
H H23 0.6050 1.0311 0.2492 0.051 Uiso calc R 1 . .
C C24 0.6348(4) 1.4786(2) 0.13058(14) 0.0717(6) Uani d . 1 . .
H H24A 0.6240 1.5217 0.0730 0.108 Uiso calc R 1 . .
H H24B 0.7843 1.4531 0.1407 0.108 Uiso calc R 1 . .
H H24C 0.5605 1.5426 0.1656 0.108 Uiso calc R 1 . .
C C25 0.1635(2) 1.04605(14) 0.36509(9) 0.0357(3) Uani d . 1 . .
H H25A 0.2066 1.1326 0.3360 0.043 Uiso calc R 1 . .
H H25B 0.0275 1.0681 0.3987 0.043 Uiso calc R 1 . .
C C26 -0.0681(3) 0.82015(16) 0.42085(9) 0.0400(4) Uani d . 1 . .
H H26A -0.1094 0.7294 0.4332 0.048 Uiso calc R 1 . .
H H26B 0.0461 0.8167 0.4550 0.048 Uiso calc R 1 . .
O O1 0.32387(18) 0.96912(12) 0.41770(8) 0.0525(3) Uani d . 1 . .
H H1A 0.3068 0.9989 0.4613 0.074(7) Uiso calc R 1 . .
O O2 -0.24973(19) 0.92102(14) 0.44206(8) 0.0564(3) Uani d . 1 . .
H H2A -0.3508 0.9189 0.4167 0.068(7) Uiso calc R 1 . .

loop_
_atom_site_aniso_label
_atom_site_aniso_U_11
_atom_site_aniso_U_22
_atom_site_aniso_U_33
_atom_site_aniso_U_12
_atom_site_aniso_U_13
_atom_site_aniso_U_23
C1 0.0593(10) 0.0559(10) 0.0370(9) -0.0265(8) 0.0082(7) -0.0120(7)
C2 0.0800(13) 0.0701(12) 0.0324(9) -0.0304(10) 0.0092(8) -0.0175(8)
C3 0.0814(13) 0.0635(11) 0.0382(9) -0.0269(10) -0.0022(9) -0.0232(8)
C4 0.0620(11) 0.0479(9) 0.0418(9) -0.0244(8) -0.0025(8) -0.0143(7)
C5 0.0381(8) 0.0364(7) 0.0344(8) -0.0103(6) -0.0012(6) -0.0105(6)
C6 0.0381(8) 0.0397(8) 0.0328(8) -0.0121(6) 0.0008(6) -0.0097(6)
C7 0.0320(7) 0.0340(7) 0.0335(7) -0.0085(6) -0.0014(6) -0.0071(6)
C8 0.0286(7) 0.0313(7) 0.0328(7) -0.0045(5) -0.0024(6) -0.0092(5)
C9 0.0287(7) 0.0327(7) 0.0308(7) -0.0051(5) -0.0012(5) -0.0068(5)
C10 0.0326(7) 0.0321(7) 0.0337(8) -0.0073(6) -0.0020(6) -0.0066(6)
C11 0.0386(8) 0.0329(7) 0.0340(7) -0.0100(6) -0.0019(6) -0.0082(6)
C12 0.0408(9) 0.0375(8) 0.0711(12) -0.0061(7) 0.0005(8) -0.0105(8)
C13 0.0568(11) 0.0297(8) 0.0824(13) -0.0062(7) -0.0069(10) -0.0029(8)
C14 0.0551(10) 0.0410(8) 0.0464(9) -0.0211(7) -0.0053(8) -0.0011(7)
C15 0.0389(9) 0.0485(9) 0.0636(11) -0.0159(7) 0.0032(8) -0.0104(8)
C16 0.0407(9) 0.0328(7) 0.0608(10) -0.0076(6) -0.0019(7) -0.0078(7)
C17 0.0820(14) 0.0565(11) 0.0770(14) -0.0367(11) -0.0019(11) 0.0050(10)
C18 0.0405(8) 0.0360(7) 0.0322(7) -0.0132(6) 0.0020(6) -0.0087(6)
C19 0.0477(9) 0.0483(9) 0.0458(9) -0.0163(7) -0.0084(7) -0.0019(7)
C20 0.0650(11) 0.0402(8) 0.0524(10) -0.0143(8) -0.0065(9) 0.0030(7)
C21 0.0617(11) 0.0452(9) 0.0454(9) -0.0260(8) 0.0069(8) -0.0115(7)
C22 0.0474(9) 0.0536(9) 0.0504(10) -0.0232(8) -0.0038(8) -0.0095(8)
C23 0.0420(8) 0.0414(8) 0.0455(9) -0.0136(7) -0.0047(7) -0.0035(7)
C24 0.0944(16) 0.0555(11) 0.0736(14) -0.0427(11) 0.0022(12) -0.0094(10)
C25 0.0356(8) 0.0363(7) 0.0372(8) -0.0065(6) -0.0008(6) -0.0134(6)
C26 0.0411(8) 0.0482(8) 0.0328(8) -0.0151(7) 0.0018(6) -0.0092(6)
O1 0.0477(7) 0.0649(7) 0.0515(7) 0.0002(6) -0.0165(5) -0.0285(6)
O2 0.0388(6) 0.0868(9) 0.0503(7) -0.0135(6) 0.0076(5) -0.0337(6)

loop_
_atom_type_symbol
_atom_type_description
_atom_type_scat_dispersion_real
_atom_type_scat_dispersion_imag
_atom_type_scat_source
C C 0.0033 0.0016 'International Tables Vol C Tables 4.2.6.8 and 6.1.1.4'
H H 0.0000 0.0000 'International Tables Vol C Tables 4.2.6.8 and 6.1.1.4'
O O 0.0106 0.0060 'International Tables Vol C Tables 4.2.6.8 and 6.1.1.4'

loop_
_geom_angle_atom_site_label_1
_geom_angle_atom_site_label_2
_geom_angle_atom_site_label_3
_geom_angle_site_symmetry_1
_geom_angle_site_symmetry_3
_geom_angle
_geom_angle_publ_flag
C2 C1 C6 . . 121.35(15) ?
C2 C1 H1 . . 119.3 ?
C6 C1 H1 . . 119.3 ?
C1 C2 C3 . . 120.19(16) ?
C1 C2 H2 . . 119.9 ?
C3 C2 H2 . . 119.9 ?
C4 C3 C2 . . 120.44(15) ?
C4 C3 H3 . . 119.8 ?
C2 C3 H3 . . 119.8 ?
C3 C4 C5 . . 121.18(15) ?
C3 C4 H4 . . 119.4 ?
C5 C4 H4 . . 119.4 ?
C4 C5 C6 . . 118.41(13) ?
C4 C5 C10 . . 121.88(13) ?
C6 C5 C10 . . 119.71(12) ?
C1 C6 C5 . . 118.38(13) ?
C1 C6 C7 . . 122.13(13) ?
C5 C6 C7 . . 119.49(13) ?
C8 C7 C6 . . 119.68(12) ?
C8 C7 C18 . . 120.20(12) ?
C6 C7 C18 . . 120.08(12) ?
C7 C8 C9 . . 120.66(12) ?
C7 C8 C25 . . 120.67(12) ?
C9 C8 C25 . . 118.67(12) ?
C10 C9 C8 . . 120.84(12) ?
C10 C9 C26 . . 120.62(12) ?
C8 C9 C26 . . 118.53(12) ?
C9 C10 C5 . . 119.59(12) ?
C9 C10 C11 . . 120.34(12) ?
C5 C10 C11 . . 120.06(12) ?
C16 C11 C12 . . 117.24(13) ?
C16 C11 C10 . . 121.55(12) ?
C12 C11 C10 . . 121.11(13) ?
C13 C12 C11 . . 121.04(15) ?
C13 C12 H12 . . 119.5 ?
C11 C12 H12 . . 119.5 ?
C12 C13 C14 . . 121.84(15) ?
C12 C13 H13 . . 119.1 ?
C14 C13 H13 . . 119.1 ?
C15 C14 C13 . . 116.83(14) ?
C15 C14 C17 . . 121.72(17) ?
C13 C14 C17 . . 121.45(16) ?
C14 C15 C16 . . 121.78(15) ?
C14 C15 H15 . . 119.1 ?
C16 C15 H15 . . 119.1 ?
C11 C16 C15 . . 121.19(14) ?
C11 C16 H16 . . 119.4 ?
C15 C16 H16 . . 119.4 ?
C14 C17 H17A . . 109.5 ?
C14 C17 H17B . . 109.5 ?
H17A C17 H17B . . 109.5 ?
C14 C17 H17C . . 109.5 ?
H17A C17 H17C . . 109.5 ?
H17B C17 H17C . . 109.5 ?
C19 C18 C23 . . 117.61(13) ?
C19 C18 C7 . . 120.27(13) ?
C23 C18 C7 . . 121.98(13) ?
C20 C19 C18 . . 121.00(15) ?
C20 C19 H19 . . 119.5 ?
C18 C19 H19 . . 119.5 ?
C19 C20 C21 . . 121.50(15) ?
C19 C20 H20 . . 119.2 ?
C21 C20 H20 . . 119.2 ?
C22 C21 C20 . . 117.16(14) ?
C22 C21 C24 . . 121.58(17) ?
C20 C21 C24 . . 121.26(17) ?
C23 C22 C21 . . 121.83(16) ?
C23 C22 H22 . . 119.1 ?
C21 C22 H22 . . 119.1 ?
C22 C23 C18 . . 120.85(15) ?
C22 C23 H23 . . 119.6 ?
C18 C23 H23 . . 119.6 ?
C21 C24 H24A . . 109.5 ?
C21 C24 H24B . . 109.5 ?
H24A C24 H24B . . 109.5 ?
C21 C24 H24C . . 109.5 ?
H24A C24 H24C . . 109.5 ?
H24B C24 H24C . . 109.5 ?
O1 C25 C8 . . 110.26(11) ?
O1 C25 H25A . . 109.6 ?
C8 C25 H25A . . 109.6 ?
O1 C25 H25B . . 109.6 ?
C8 C25 H25B . . 109.6 ?
H25A C25 H25B . . 108.1 ?
O2 C26 C9 . . 112.15(12) ?
O2 C26 H26A . . 109.2 ?
C9 C26 H26A . . 109.2 ?
O2 C26 H26B . . 109.2 ?
C9 C26 H26B . . 109.2 ?
H26A C26 H26B . . 107.9 ?
C25 O1 H1A . . 109.5 ?
C26 O2 H2A . . 109.5 ?

loop_
_geom_bond_atom_site_label_1
_geom_bond_atom_site_label_2
_geom_bond_site_symmetry_2
_geom_bond_distance
_geom_bond_publ_flag
C1 C2 . 1.360(2) ?
C1 C6 . 1.413(2) ?
C1 H1 . 0.9300 ?
C2 C3 . 1.390(2) ?
C2 H2 . 0.9300 ?
C3 C4 . 1.361(2) ?
C3 H3 . 0.9300 ?
C4 C5 . 1.412(2) ?
C4 H4 . 0.9300 ?
C5 C6 . 1.4198(19) ?
C5 C10 . 1.433(2) ?
C6 C7 . 1.4333(19) ?
C7 C8 . 1.379(2) ?
C7 C18 . 1.4976(18) ?
C8 C9 . 1.4266(18) ?
C8 C25 . 1.5052(18) ?
C9 C10 . 1.3762(19) ?
C9 C26 . 1.509(2) ?
C10 C11 . 1.4916(19) ?
C11 C16 . 1.381(2) ?
C11 C12 . 1.384(2) ?
C12 C13 . 1.376(2) ?
C12 H12 . 0.9300 ?
C13 C14 . 1.384(3) ?
C13 H13 . 0.9300 ?
C14 C15 . 1.373(2) ?
C14 C17 . 1.503(2) ?
C15 C16 . 1.381(2) ?
C15 H15 . 0.9300 ?
C16 H16 . 0.9300 ?
C17 H17A . 0.9600 ?
C17 H17B . 0.9600 ?
C17 H17C . 0.9600 ?
C18 C19 . 1.384(2) ?
C18 C23 . 1.386(2) ?
C19 C20 . 1.380(2) ?
C19 H19 . 0.9300 ?
C20 C21 . 1.384(3) ?
C20 H20 . 0.9300 ?
C21 C22 . 1.379(2) ?
C21 C24 . 1.508(2) ?
C22 C23 . 1.378(2) ?
C22 H22 . 0.9300 ?
C23 H23 . 0.9300 ?
C24 H24A . 0.9600 ?
C24 H24B . 0.9600 ?
C24 H24C . 0.9600 ?
C25 O1 . 1.4228(18) ?
C25 H25A . 0.9700 ?
C25 H25B . 0.9700 ?
C26 O2 . 1.425(2) ?
C26 H26A . 0.9700 ?
C26 H26B . 0.9700 ?
O1 H1A . 0.8200 ?
O2 H2A . 0.8200 ?

loop_
_geom_hbond_atom_site_label_D
_geom_hbond_atom_site_label_H
_geom_hbond_atom_site_label_A
_geom_hbond_site_symmetry_A
_geom_hbond_distance_DH
_geom_hbond_distance_HA
_geom_hbond_distance_DA
_geom_hbond_angle_DHA
O1 H1A O2 2_576 0.82 1.89 2.7065(18) 175
O2 H2A O1 1_455 0.82 2.02 2.7235(17) 143

loop_
_geom_torsion_atom_site_label_1
_geom_torsion_atom_site_label_2
_geom_torsion_atom_site_label_3
_geom_torsion_atom_site_label_4
_geom_torsion_site_symmetry_1
_geom_torsion_site_symmetry_2
_geom_torsion_site_symmetry_3
_geom_torsion_site_symmetry_4
_geom_torsion
_geom_torsion_publ_flag
C6 C1 C2 C3 . . . . 0.5(3) ?
C1 C2 C3 C4 . . . . -1.0(3) ?
C2 C3 C4 C5 . . . . -0.3(3) ?
C3 C4 C5 C6 . . . . 2.1(3) ?
C3 C4 C5 C10 . . . . -178.42(16) ?
C2 C1 C6 C5 . . . . 1.3(3) ?
C2 C1 C6 C7 . . . . -179.13(16) ?
C4 C5 C6 C1 . . . . -2.6(2) ?
C10 C5 C6 C1 . . . . 177.94(14) ?
C4 C5 C6 C7 . . . . 177.87(14) ?
C10 C5 C6 C7 . . . . -1.6(2) ?
C1 C6 C7 C8 . . . . -178.39(14) ?
C5 C6 C7 C8 . . . . 1.1(2) ?
C1 C6 C7 C18 . . . . 3.8(2) ?
C5 C6 C7 C18 . . . . -176.70(13) ?
C6 C7 C8 C9 . . . . 0.4(2) ?
C18 C7 C8 C9 . . . . 178.24(12) ?
C6 C7 C8 C25 . . . . -178.83(12) ?
C18 C7 C8 C25 . . . . -1.0(2) ?
C7 C8 C9 C10 . . . . -1.5(2) ?
C25 C8 C9 C10 . . . . 177.73(12) ?
C7 C8 C9 C26 . . . . 179.01(13) ?
C25 C8 C9 C26 . . . . -1.75(18) ?
C8 C9 C10 C5 . . . . 1.0(2) ?
C26 C9 C10 C5 . . . . -179.50(13) ?
C8 C9 C10 C11 . . . . -179.79(12) ?
C26 C9 C10 C11 . . . . -0.3(2) ?
C4 C5 C10 C9 . . . . -178.93(14) ?
C6 C5 C10 C9 . . . . 0.5(2) ?
C4 C5 C10 C11 . . . . 1.9(2) ?
C6 C5 C10 C11 . . . . -178.65(13) ?
C9 C10 C11 C16 . . . . 71.91(19) ?
C5 C10 C11 C16 . . . . -108.92(17) ?
C9 C10 C11 C12 . . . . -104.47(17) ?
C5 C10 C11 C12 . . . . 74.69(19) ?
C16 C11 C12 C13 . . . . -2.3(3) ?
C10 C11 C12 C13 . . . . 174.20(16) ?
C11 C12 C13 C14 . . . . 0.1(3) ?
C12 C13 C14 C15 . . . . 1.8(3) ?
C12 C13 C14 C17 . . . . -178.12(18) ?
C13 C14 C15 C16 . . . . -1.5(3) ?
C17 C14 C15 C16 . . . . 178.43(17) ?
C12 C11 C16 C15 . . . . 2.6(2) ?
C10 C11 C16 C15 . . . . -173.88(15) ?
C14 C15 C16 C11 . . . . -0.8(3) ?
C8 C7 C18 C19 . . . . -107.46(17) ?
C6 C7 C18 C19 . . . . 70.37(19) ?
C8 C7 C18 C23 . . . . 68.19(19) ?
C6 C7 C18 C23 . . . . -113.98(16) ?
C23 C18 C19 C20 . . . . -2.2(2) ?
C7 C18 C19 C20 . . . . 173.59(15) ?
C18 C19 C20 C21 . . . . 0.5(3) ?
C19 C20 C21 C22 . . . . 1.2(3) ?
C19 C20 C21 C24 . . . . -177.79(17) ?
C20 C21 C22 C23 . . . . -1.3(3) ?
C24 C21 C22 C23 . . . . 177.75(17) ?
C21 C22 C23 C18 . . . . -0.5(3) ?
C19 C18 C23 C22 . . . . 2.2(2) ?
C7 C18 C23 C22 . . . . -173.55(14) ?
C7 C8 C25 O1 . . . . -104.66(15) ?
C9 C8 C25 O1 . . . . 76.09(16) ?
C10 C9 C26 O2 . . . . -105.53(15) ?
C8 C9 C26 O2 . . . . 73.95(16) ?

loop_
_cod_related_entry_id
_cod_related_entry_database
_cod_related_entry_code
1 ChemSpider 30656595
